data_7207139
loop_
_publ_author_name
'Fernando, Isurika R.'
'Jianrattanasawat, Sarut'
'Daskalakis, Nikos'
'Demadis, Konstantinos D.'
'Mezei, Gellert'

_publ_section_title
;
 Mapping the supramolecular chemistry of pyrazole-4-sulfonate: layered
 inorganic--organic networks with Zn2+, Cd2+, Ag+, Na+ and NH4+, and their
 use in copper anticorrosion protective films
;
_journal_issue 3
_journal_name_full CrystEngComm
_journal_page_first 908
_journal_paper_doi 10.1039/c1ce06027a
_journal_volume 14
_journal_year 2012
_chemical_formula_sum 'C3 H7 N3 O3 S'
_chemical_formula_weight 165.18
_chemical_name_systematic
;
?
;
_space_group_IT_number 14
_symmetry_cell_setting monoclinic
_symmetry_space_group_name_Hall '-P 2ybc'
_symmetry_space_group_name_H-M 'P 1 21/c 1'
_atom_sites_solution_hydrogens geom
_atom_sites_solution_primary direct
_atom_sites_solution_secondary difmap
_audit_creation_method SHELXL-97
_cell_angle_alpha 90.00
_cell_angle_beta 101.787(3)
_cell_angle_gamma 90.00
_cell_formula_units_Z 4
_cell_length_a 8.9194(17)
_cell_length_b 7.2408(14)
_cell_length_c 11.226(2)
_cell_measurement_temperature 298(2)
_cell_volume 709.7(2)
_computing_cell_refinement 'Bruker SMART'
_computing_data_collection 'Bruker SMART'
_computing_data_reduction 'Bruker SHELXTL'
_computing_molecular_graphics 'Bruker SHELXTL'
_computing_publication_material 'Bruker SHELXTL'
_computing_structure_refinement 'SHELXL-97 (Sheldrick, 1997)'
_computing_structure_solution 'SHELXS-97 (Sheldrick, 1990)'
_diffrn_ambient_temperature 298(2)
_diffrn_measured_fraction_theta_full 0.996
_diffrn_measured_fraction_theta_max 0.996
_diffrn_measurement_device_type 'CCD area detector'
_diffrn_measurement_method 'phi and omega scans'
_diffrn_radiation_monochromator graphite
_diffrn_radiation_source 'fine-focus sealed tube'
_diffrn_radiation_type MoK\a
_diffrn_radiation_wavelength 0.71073
_diffrn_reflns_av_R_equivalents 0.0267
_diffrn_reflns_av_sigmaI/netI 0.0174
_diffrn_reflns_limit_h_max 6
_diffrn_reflns_limit_h_min -9
_diffrn_reflns_limit_k_max 8
_diffrn_reflns_limit_k_min -8
_diffrn_reflns_limit_l_max 12
_diffrn_reflns_limit_l_min -11
_diffrn_reflns_number 3192
_diffrn_reflns_theta_full 23.30
_diffrn_reflns_theta_max 23.30
_diffrn_reflns_theta_min 2.33
_exptl_absorpt_coefficient_mu 0.410
_exptl_absorpt_correction_type none
_exptl_crystal_colour colorless
_exptl_crystal_density_diffrn 1.546
_exptl_crystal_density_method 'not measured'
_exptl_crystal_description prism
_exptl_crystal_F_000 344
_exptl_crystal_size_max 0.35
_exptl_crystal_size_mid 0.27
_exptl_crystal_size_min 0.06
_refine_diff_density_max 0.226
_refine_diff_density_min -0.301
_refine_diff_density_rms 0.045
_refine_ls_extinction_coef 0.028(3)
_refine_ls_extinction_expression Fc^*^=kFc[1+0.001xFc^2^\l^3^/sin(2\q)]^-1/4^
_refine_ls_extinction_method SHELXL
_refine_ls_goodness_of_fit_ref 1.098
_refine_ls_hydrogen_treatment mixed
_refine_ls_matrix_type full
_refine_ls_number_parameters 104
_refine_ls_number_reflns 1025
_refine_ls_number_restraints 4
_refine_ls_restrained_S_all 1.097
_refine_ls_R_factor_all 0.0302
_refine_ls_R_factor_gt 0.0293
_refine_ls_shift/su_max 0.000
_refine_ls_shift/su_mean 0.000
_refine_ls_structure_factor_coef Fsqd
_refine_ls_weighting_details 'calc w=1/[\s^2^(Fo^2^)+(0.0390P)^2^+0.4648P] where P=(Fo^2^+2Fc^2^)/3'
_refine_ls_weighting_scheme calc
_refine_ls_wR_factor_gt 0.0802
_refine_ls_wR_factor_ref 0.0810
_reflns_number_gt 983
_reflns_number_total 1025
_reflns_threshold_expression >2sigma(I)
_cod_data_source_file c1ce06027a.txt
_cod_data_source_block ammoniumpyrazolesulfonate
_cod_depositor_comments
;
The following automatic conversions were performed:

'_symmetry_cell_setting' value 'Monoclinic' changed to 'monoclinic'
according to /home/saulius/struct/CIF-dictionaries/cif_core.dic
dictionary named 'cif_core.dic' version 2.4.1 from 2010-06-29.

Automatic conversion script
Id: cif_fix_values 1715 2011-07-08 13:25:40Z adriana 
;
_cod_original_sg_symbol_H-M P2(1)/c
_cod_database_code 7207139

loop_
_symmetry_equiv_pos_as_xyz
'x, y, z'
'-x, y+1/2, -z+1/2'
'-x, -y, -z'
'x, -y-1/2, z-1/2'

loop_
_atom_site_label
_atom_site_type_symbol
_atom_site_fract_x
_atom_site_fract_y
_atom_site_fract_z
_atom_site_U_iso_or_equiv
_atom_site_adp_type
_atom_site_occupancy
_atom_site_symmetry_multiplicity
_atom_site_calc_flag
_atom_site_refinement_flags
S1 S 0.21627(5) 0.21148(7) 0.38638(4) 0.0302(3) Uani 1 1 d .
O1 O 0.21871(18) 0.1604(3) 0.51116(14) 0.0524(5) Uani 1 1 d .
O2 O 0.11059(18) 0.3581(2) 0.34173(15) 0.0483(5) Uani 1 1 d .
O3 O 0.19057(17) 0.0520(2) 0.30532(14) 0.0409(4) Uani 1 1 d .
N1 N 0.6558(2) 0.3207(3) 0.42894(18) 0.0447(5) Uani 1 1 d .
N2 N 0.5967(2) 0.4084(3) 0.32480(16) 0.0415(5) Uani 1 1 d .
H2 H 0.6509 0.4683 0.2826 0.050 Uiso 1 1 calc R
N3 N 0.9486(2) 0.2680(3) 0.59689(18) 0.0356(5) Uani 1 1 d D
H1N H 1.030(2) 0.240(3) 0.569(2) 0.043 Uiso 1 1 d D
H2N H 0.872(2) 0.283(3) 0.5315(18) 0.043 Uiso 1 1 d D
H3N H 0.926(3) 0.179(3) 0.6432(19) 0.043 Uiso 1 1 d D
H4N H 0.953(3) 0.376(3) 0.6338(19) 0.043 Uiso 1 1 d D
C1 C 0.4450(2) 0.3928(3) 0.29363(19) 0.0401(6) Uani 1 1 d .
H1 H 0.3819 0.4425 0.2249 0.048 Uiso 1 1 calc R
C2 C 0.3999(2) 0.2897(3) 0.38213(18) 0.0292(5) Uani 1 1 d .
C3 C 0.5357(3) 0.2491(3) 0.4641(2) 0.0412(6) Uani 1 1 d .
H3 H 0.5410 0.1801 0.5347 0.049 Uiso 1 1 calc R

loop_
_atom_site_aniso_label
_atom_site_aniso_U_11
_atom_site_aniso_U_22
_atom_site_aniso_U_33
_atom_site_aniso_U_23
_atom_site_aniso_U_13
_atom_site_aniso_U_12
S1 0.0242(3) 0.0342(4) 0.0334(4) -0.0018(2) 0.0088(2) 0.0024(2)
O1 0.0366(9) 0.0870(13) 0.0370(9) 0.0100(9) 0.0152(7) 0.0005(9)
O2 0.0346(9) 0.0407(9) 0.0648(11) -0.0058(8) -0.0012(7) 0.0113(7)
O3 0.0349(8) 0.0365(8) 0.0553(10) -0.0117(7) 0.0186(7) -0.0063(7)
N1 0.0301(10) 0.0541(12) 0.0479(11) 0.0089(10) 0.0030(8) -0.0063(9)
N2 0.0350(10) 0.0490(11) 0.0423(11) 0.0083(9) 0.0124(8) -0.0078(9)
N3 0.0320(11) 0.0382(11) 0.0374(11) -0.0010(9) 0.0090(8) 0.0012(9)
C1 0.0340(13) 0.0492(14) 0.0359(12) 0.0079(10) 0.0043(9) -0.0013(10)
C2 0.0284(12) 0.0303(11) 0.0293(10) -0.0018(8) 0.0065(8) -0.0012(8)
C3 0.0345(13) 0.0484(13) 0.0393(13) 0.0112(11) 0.0041(10) -0.0035(11)

loop_
_atom_type_symbol
_atom_type_description
_atom_type_scat_dispersion_real
_atom_type_scat_dispersion_imag
_atom_type_scat_source
C C 0.0033 0.0016 'International Tables Vol C Tables 4.2.6.8 and 6.1.1.4'
H H 0.0000 0.0000 'International Tables Vol C Tables 4.2.6.8 and 6.1.1.4'
N N 0.0061 0.0033 'International Tables Vol C Tables 4.2.6.8 and 6.1.1.4'
O O 0.0106 0.0060 'International Tables Vol C Tables 4.2.6.8 and 6.1.1.4'
S S 0.1246 0.1234 'International Tables Vol C Tables 4.2.6.8 and 6.1.1.4'

loop_
_geom_angle_atom_site_label_1
_geom_angle_atom_site_label_2
_geom_angle_atom_site_label_3
_geom_angle
O2 S1 O1 113.92(10)
O2 S1 O3 110.98(10)
O1 S1 O3 111.80(11)
O2 S1 C2 107.63(10)
O1 S1 C2 106.36(9)
O3 S1 C2 105.60(9)
C3 N1 N2 104.34(17)
C1 N2 N1 112.76(17)
N2 C1 C2 106.83(19)
C1 C2 C3 104.44(19)
C1 C2 S1 127.96(16)
C3 C2 S1 127.44(16)
N1 C3 C2 111.6(2)

loop_
_geom_bond_atom_site_label_1
_geom_bond_atom_site_label_2
_geom_bond_distance
S1 O2 1.4403(16)
S1 O1 1.4448(16)
S1 O3 1.4588(15)
S1 C2 1.743(2)
N1 C3 1.321(3)
N1 N2 1.340(3)
N2 C1 1.331(3)
C1 C2 1.368(3)
C2 C3 1.395(3)

loop_
_geom_hbond_atom_site_label_D
_geom_hbond_atom_site_label_H
_geom_hbond_atom_site_label_A
_geom_hbond_distance_DH
_geom_hbond_distance_HA
_geom_hbond_distance_DA
_geom_hbond_angle_DHA
_geom_hbond_site_symmetry_A
N2 H2 O3 0.86 1.98 2.819(2) 165.7 2_655
N3 H1N O1 0.875(17) 2.005(17) 2.878(3) 176(2) 1_655
N3 H2N N1 0.903(16) 2.050(18) 2.917(3) 161(2) .
N3 H3N O3 0.877(16) 2.112(18) 2.945(3) 158(2) 3_656
N3 H3N O2 0.877(16) 2.50(2) 2.976(3) 114.8(18) 4_666
N3 H4N O2 0.879(17) 2.044(18) 2.869(3) 156(2) 3_666
N3 H4N O3 0.879(17) 2.61(2) 3.125(3) 118.4(18) 4_666
